data_1550740
loop_
_publ_author_name
'Yang, Guohui'
'Li, Yao'
'Li, Xin'
'Cheng, Jin-Pei'

_publ_section_title
;
 Access to P-Chiral Phosphine Oxides by Enantioselective Allylic
 Alkylation of Bisphenols
;
_journal_name_full 'Chemical Science'
_journal_paper_doi 10.1039/C8SC05439H
_journal_year 2019
_chemical_formula_sum 'C30 H37 O5 P'
_chemical_formula_weight 508.57
_chemical_name_systematic
; 
 ? 
;
_space_group_IT_number 4
_symmetry_cell_setting monoclinic
_symmetry_space_group_name_Hall 'P 2yb'
_symmetry_space_group_name_H-M 'P 1 21 1'
_atom_sites_solution_hydrogens geom
_atom_sites_solution_primary direct
_atom_sites_solution_secondary difmap
_audit_creation_method SHELXL-97
_audit_update_record
;
2017-10-10 deposited with the CCDC.    2019-03-12 downloaded from the CCDC.
;
_cell_angle_alpha 90.00
_cell_angle_beta 91.391(9)
_cell_angle_gamma 90.00
_cell_formula_units_Z 4
_cell_length_a 12.027(5)
_cell_length_b 15.901(7)
_cell_length_c 13.857(6)
_cell_measurement_reflns_used 4381
_cell_measurement_temperature 133(2)
_cell_measurement_theta_max 27.4
_cell_measurement_theta_min 3.1
_cell_volume 2649(2)
_computing_cell_refinement 'CrystalClear-SM Expert 2.1 b42'
_computing_data_collection 'CrystalClear-SM Expert 2.1 b42 (Rigaku, 2015)'
_computing_data_reduction 'CrystalClear-SM Expert 2.1 b42'
_computing_molecular_graphics 'CrystalStructure 4.1'
_computing_publication_material 'CrystalStructure 4.1 (Rigaku, 2014)'
_computing_structure_refinement 'SHELXL-97 (Sheldrick, 1997)'
_computing_structure_solution 'SHELXS-97 (Sheldrick, 1990)'
_diffrn_ambient_temperature 133(2)
_diffrn_detector_area_resol_mean 5.814
_diffrn_measured_fraction_theta_full 0.997
_diffrn_measured_fraction_theta_max 0.997
_diffrn_measurement_device_type 'Rigaku XtaLAB P200'
_diffrn_measurement_method '\w and \f scans'
_diffrn_radiation_monochromator multilayer
_diffrn_radiation_source 'rotating anode'
_diffrn_radiation_type MoK\a
_diffrn_radiation_wavelength 0.71073
_diffrn_reflns_av_R_equivalents 0.1163
_diffrn_reflns_av_sigmaI/netI 0.1156
_diffrn_reflns_limit_h_max 14
_diffrn_reflns_limit_h_min -14
_diffrn_reflns_limit_k_max 18
_diffrn_reflns_limit_k_min -16
_diffrn_reflns_limit_l_max 16
_diffrn_reflns_limit_l_min -16
_diffrn_reflns_number 22390
_diffrn_reflns_theta_full 25.02
_diffrn_reflns_theta_max 25.02
_diffrn_reflns_theta_min 3.07
_diffrn_standards_decay_% 0
_diffrn_standards_interval_count 0
_diffrn_standards_interval_time 0
_diffrn_standards_number 0
_exptl_absorpt_coefficient_mu 0.142
_exptl_absorpt_correction_T_max 0.9832
_exptl_absorpt_correction_T_min 0.9722
_exptl_absorpt_correction_type multi-scan
_exptl_absorpt_process_details 'REQAB (Rigaku, 1998)'
_exptl_crystal_colour Colorless
_exptl_crystal_density_diffrn 1.275
_exptl_crystal_density_method 'not measured'
_exptl_crystal_description Prism
_exptl_crystal_F_000 1088
_exptl_crystal_size_max 0.20
_exptl_crystal_size_mid 0.18
_exptl_crystal_size_min 0.12
_refine_diff_density_max 1.760
_refine_diff_density_min -0.520
_refine_diff_density_rms 0.143
_refine_ls_abs_structure_details 'Flack H D (1983), Acta Cryst. A39, 876-881'
_refine_ls_abs_structure_Flack 0.1(2)
_refine_ls_extinction_method none
_refine_ls_goodness_of_fit_ref 1.036
_refine_ls_hydrogen_treatment constr
_refine_ls_matrix_type full
_refine_ls_number_parameters 657
_refine_ls_number_reflns 8713
_refine_ls_number_restraints 1
_refine_ls_restrained_S_all 1.036
_refine_ls_R_factor_all 0.1449
_refine_ls_R_factor_gt 0.1225
_refine_ls_shift/su_max 0.004
_refine_ls_shift/su_mean 0.000
_refine_ls_structure_factor_coef Fsqd
_refine_ls_weighting_details 'calc w=1/[\s^2^(Fo^2^)+(0.2900P)^2^+0.0000P] where P=(Fo^2^+2Fc^2^)/3'
_refine_ls_weighting_scheme calc
_refine_ls_wR_factor_gt 0.3363
_refine_ls_wR_factor_ref 0.3641
_reflns_number_gt 6611
_reflns_number_total 8713
_reflns_threshold_expression >2sigma(I)
_cod_data_source_file c8sc05439h2.cif
_cod_data_source_block shelx
_cod_depositor_comments
;
The following automatic conversions were performed:

'_symmetry_cell_setting' value 'Monoclinic' changed to 'monoclinic'
according to
/home/data/users/saulius/crontab/automatic-downloads/rss-feeds/RSC/lib/dictionaries/cif_core.dic
dictionary named 'cif_core.dic' version 2.4.2 from 2011-04-26.

Automatic conversion script
Id: cif_fix_values 4973 2017-02-22 13:04:09Z antanas 
;
_cod_original_sg_symbol_H-M P2(1)
_cod_database_code 1550740

loop_
_symmetry_equiv_pos_as_xyz
'x, y, z'
'-x, y+1/2, -z'

loop_
_atom_site_label
_atom_site_type_symbol
_atom_site_fract_x
_atom_site_fract_y
_atom_site_fract_z
_atom_site_U_iso_or_equiv
_atom_site_adp_type
_atom_site_occupancy
_atom_site_symmetry_multiplicity
_atom_site_calc_flag
_atom_site_refinement_flags
P1 P 0.49529(18) 0.81342(13) 0.63627(15) 0.0342(5) Uani 1 1 d .
P2 P 1.02388(17) 0.26425(14) 0.86393(14) 0.0341(5) Uani 1 1 d .
O1 O 0.4776(5) 0.7735(4) 0.5379(4) 0.0429(15) Uani 1 1 d .
O2 O 0.5154(6) 0.9095(5) 0.4486(5) 0.0503(17) Uani 1 1 d .
H2 H 0.4971 0.8600 0.4626 0.075 Uiso 1 1 calc R
O3 O 0.6464(5) 0.8759(4) 0.8083(4) 0.0403(14) Uani 1 1 d .
O4 O 0.4980(6) 0.9399(4) 0.9781(5) 0.0467(16) Uani 1 1 d .
O5 O 0.5054(5) 1.0781(4) 0.9425(4) 0.0366(13) Uani 1 1 d .
O6 O 1.0195(5) 0.3050(4) 0.9592(5) 0.0487(15) Uani 1 1 d .
O7 O 1.0127(7) 0.1715(5) 1.0564(5) 0.0583(19) Uani 1 1 d .
H7 H 1.0116 0.2219 1.0385 0.087 Uiso 1 1 calc R
O8 O 1.1448(5) 0.2051(4) 0.6784(5) 0.0442(15) Uani 1 1 d .
O9 O 0.9680(6) 0.1386(4) 0.5256(5) 0.0494(17) Uani 1 1 d .
O10 O 0.9895(5) -0.0018(4) 0.5574(5) 0.0414(14) Uani 1 1 d .
C1 C 0.4990(7) 0.9257(6) 0.6204(7) 0.038(2) Uani 1 1 d .
C2 C 0.4914(7) 0.9847(5) 0.6955(6) 0.0333(18) Uani 1 1 d .
H2A H 0.4802 0.9642 0.7589 0.040 Uiso 1 1 calc R
C3 C 0.4992(8) 1.0706(7) 0.6829(8) 0.049(2) Uani 1 1 d .
H3 H 0.4957 1.1074 0.7368 0.059 Uiso 1 1 calc R
C4 C 0.5123(7) 1.1028(7) 0.5898(8) 0.049(2) Uani 1 1 d .
H4 H 0.5182 1.1616 0.5788 0.059 Uiso 1 1 calc R
C5 C 0.5164(8) 1.0462(7) 0.5145(7) 0.045(2) Uani 1 1 d .
H5 H 0.5237 1.0672 0.4507 0.054 Uiso 1 1 calc R
C6 C 0.5102(7) 0.9586(6) 0.5282(6) 0.0372(19) Uani 1 1 d .
C7 C 0.3843(7) 0.7798(6) 0.7138(5) 0.0339(18) Uani 1 1 d .
C8 C 0.3627(7) 0.6860(5) 0.6934(7) 0.040(2) Uani 1 1 d .
H8A H 0.3448 0.6783 0.6239 0.048 Uiso 1 1 calc R
H8B H 0.4311 0.6536 0.7089 0.048 Uiso 1 1 calc R
C9 C 0.2666(8) 0.6512(5) 0.7529(7) 0.044(2) Uani 1 1 d .
H9 H 0.2550 0.5900 0.7395 0.053 Uiso 1 1 calc R
C10 C 0.1610(8) 0.7027(7) 0.7233(8) 0.051(2) Uani 1 1 d .
H10A H 0.1459 0.6968 0.6530 0.062 Uiso 1 1 calc R
H10B H 0.0960 0.6809 0.7578 0.062 Uiso 1 1 calc R
C11 C 0.1788(7) 0.7942(6) 0.7480(7) 0.047(2) Uani 1 1 d .
H11 H 0.1098 0.8262 0.7300 0.056 Uiso 1 1 calc R
C12 C 0.2061(8) 0.8090(7) 0.8536(8) 0.053(2) Uani 1 1 d .
H12A H 0.1423 0.7922 0.8931 0.063 Uiso 1 1 calc R
H12B H 0.2211 0.8694 0.8650 0.063 Uiso 1 1 calc R
C13 C 0.3120(7) 0.7553(7) 0.8837(6) 0.046(2) Uani 1 1 d .
H13 H 0.3281 0.7613 0.9545 0.056 Uiso 1 1 calc R
C14 C 0.4103(8) 0.7928(6) 0.8250(6) 0.045(2) Uani 1 1 d .
H14A H 0.4807 0.7641 0.8435 0.054 Uiso 1 1 calc R
H14B H 0.4187 0.8535 0.8394 0.054 Uiso 1 1 calc R
C15 C 0.2770(7) 0.8278(6) 0.6865(7) 0.041(2) Uani 1 1 d .
H15A H 0.2592 0.8199 0.6170 0.049 Uiso 1 1 calc R
H15B H 0.2878 0.8886 0.6986 0.049 Uiso 1 1 calc R
C16 C 0.2934(9) 0.6658(8) 0.8593(8) 0.058(3) Uani 1 1 d .
H16A H 0.2313 0.6441 0.8977 0.070 Uiso 1 1 calc R
H16B H 0.3609 0.6334 0.8776 0.070 Uiso 1 1 calc R
C17 C 0.6264(6) 0.7741(6) 0.6871(6) 0.0343(17) Uani 1 1 d .
C18 C 0.6659(7) 0.7039(6) 0.6409(6) 0.0393(19) Uani 1 1 d .
H18 H 0.6259 0.6834 0.5858 0.047 Uiso 1 1 calc R
C19 C 0.7613(8) 0.6619(6) 0.6710(8) 0.047(2) Uani 1 1 d .
H19 H 0.7867 0.6137 0.6376 0.057 Uiso 1 1 calc R
C20 C 0.8189(8) 0.6927(6) 0.7521(7) 0.046(2) Uani 1 1 d .
H20 H 0.8834 0.6638 0.7752 0.055 Uiso 1 1 calc R
C21 C 0.7842(7) 0.7649(7) 0.8001(7) 0.048(2) Uani 1 1 d .
H21 H 0.8257 0.7861 0.8540 0.057 Uiso 1 1 calc R
C22 C 0.6873(7) 0.8055(5) 0.7674(6) 0.0350(17) Uani 1 1 d .
C23 C 0.7039(8) 0.9094(6) 0.8943(7) 0.045(2) Uani 1 1 d .
H23A H 0.7852 0.9107 0.8844 0.054 Uiso 1 1 calc R
H23B H 0.6895 0.8731 0.9507 0.054 Uiso 1 1 calc R
C24 C 0.6619(7) 0.9961(6) 0.9119(7) 0.042(2) Uani 1 1 d .
C25 C 0.7216(8) 1.0620(8) 0.9034(7) 0.057(3) Uani 1 1 d .
H25A H 0.7968 1.0572 0.8849 0.068 Uiso 1 1 calc R
H25B H 0.6906 1.1159 0.9155 0.068 Uiso 1 1 calc R
C26 C 0.5462(8) 0.9999(6) 0.9484(6) 0.043(2) Uani 1 1 d .
C27 C 0.3932(8) 1.0973(7) 0.9693(8) 0.051(2) Uani 1 1 d .
C28 C 0.3847(9) 1.1945(7) 0.9526(9) 0.056(3) Uani 1 1 d .
H28A H 0.3922 1.2068 0.8838 0.084 Uiso 1 1 calc R
H28B H 0.4443 1.2229 0.9895 0.084 Uiso 1 1 calc R
H28C H 0.3124 1.2147 0.9741 0.084 Uiso 1 1 calc R
C29 C 0.3825(12) 1.0812(8) 1.0782(9) 0.070(3) Uani 1 1 d .
H29A H 0.4324 1.1191 1.1143 0.105 Uiso 1 1 calc R
H29B H 0.4025 1.0228 1.0928 0.105 Uiso 1 1 calc R
H29C H 0.3056 1.0915 1.0969 0.105 Uiso 1 1 calc R
C30 C 0.3104(9) 1.0537(10) 0.9063(12) 0.084(5) Uani 1 1 d .
H30A H 0.3030 0.9952 0.9276 0.126 Uiso 1 1 calc R
H30B H 0.3351 1.0548 0.8395 0.126 Uiso 1 1 calc R
H30C H 0.2384 1.0821 0.9104 0.126 Uiso 1 1 calc R
C31 C 1.0209(7) 0.1511(6) 0.8829(6) 0.0349(19) Uani 1 1 d .
C32 C 1.0236(7) 0.0931(6) 0.8099(7) 0.044(2) Uani 1 1 d .
H32 H 1.0263 0.1125 0.7451 0.052 Uiso 1 1 calc R
C33 C 1.0227(7) 0.0072(6) 0.8271(7) 0.041(2) Uani 1 1 d .
H33 H 1.0265 -0.0316 0.7751 0.049 Uiso 1 1 calc R
C34 C 1.0160(8) -0.0213(6) 0.9212(8) 0.050(2) Uani 1 1 d .
H34 H 1.0146 -0.0801 0.9337 0.060 Uiso 1 1 calc R
C35 C 1.0114(8) 0.0345(7) 0.9971(7) 0.048(2) Uani 1 1 d .
H35 H 1.0057 0.0142 1.0613 0.058 Uiso 1 1 calc R
C36 C 1.0151(8) 0.1218(7) 0.9797(7) 0.046(2) Uani 1 1 d .
C37 C 0.9024(6) 0.2973(5) 0.7877(5) 0.0297(16) Uani 1 1 d .
C38 C 0.9322(11) 0.3801(8) 0.7359(10) 0.073(3) Uani 1 1 d .
H38A H 0.9959 0.3705 0.6933 0.088 Uiso 1 1 calc R
H38B H 0.9541 0.4233 0.7842 0.088 Uiso 1 1 calc R
C39 C 0.8242(10) 0.4133(7) 0.6715(10) 0.063(3) Uani 1 1 d .
H39 H 0.8408 0.4649 0.6330 0.075 Uiso 1 1 calc R
C40 C 0.7435(12) 0.4298(7) 0.7507(8) 0.071(4) Uani 1 1 d .
H40A H 0.7804 0.4657 0.8002 0.085 Uiso 1 1 calc R
H40B H 0.6794 0.4617 0.7233 0.085 Uiso 1 1 calc R
C41 C 0.7018(9) 0.3546(10) 0.7974(10) 0.074(4) Uani 1 1 d .
H41 H 0.6399 0.3685 0.8416 0.089 Uiso 1 1 calc R
C42 C 0.6715(11) 0.2808(9) 0.7325(13) 0.086(4) Uani 1 1 d .
H42A H 0.5982 0.2916 0.7008 0.104 Uiso 1 1 calc R
H42B H 0.6648 0.2295 0.7724 0.104 Uiso 1 1 calc R
C43 C 0.7588(10) 0.2657(8) 0.6545(7) 0.062(3) Uani 1 1 d .
H43 H 0.7319 0.2233 0.6061 0.074 Uiso 1 1 calc R
C44 C 0.8649(12) 0.2337(11) 0.7103(11) 0.094(5) Uani 1 1 d .
H44A H 0.8488 0.1791 0.7411 0.113 Uiso 1 1 calc R
H44B H 0.9256 0.2251 0.6643 0.113 Uiso 1 1 calc R
C45 C 0.8060(10) 0.3110(10) 0.8564(9) 0.075(4) Uani 1 1 d .
H45A H 0.8305 0.3478 0.9105 0.090 Uiso 1 1 calc R
H45B H 0.7825 0.2565 0.8835 0.090 Uiso 1 1 calc R
C46 C 0.7945(11) 0.3391(10) 0.6092(9) 0.075(4) Uani 1 1 d .
H46A H 0.7351 0.3569 0.5629 0.090 Uiso 1 1 calc R
H46B H 0.8604 0.3247 0.5711 0.090 Uiso 1 1 calc R
C47 C 1.1508(7) 0.3021(5) 0.8093(6) 0.0350(18) Uani 1 1 d .
C48 C 1.2026(8) 0.3665(7) 0.8561(7) 0.051(2) Uani 1 1 d .
H48 H 1.1709 0.3865 0.9139 0.061 Uiso 1 1 calc R
C49 C 1.2968(8) 0.4045(6) 0.8260(6) 0.047(2) Uani 1 1 d .
H49 H 1.3300 0.4494 0.8616 0.057 Uiso 1 1 calc R
C50 C 1.3427(8) 0.3754(7) 0.7416(7) 0.051(2) Uani 1 1 d .
H50 H 1.4079 0.4011 0.7180 0.061 Uiso 1 1 calc R
C51 C 1.2939(8) 0.3083(6) 0.6911(7) 0.044(2) Uani 1 1 d .
H51 H 1.3271 0.2881 0.6340 0.053 Uiso 1 1 calc R
C52 C 1.1983(7) 0.2713(7) 0.7229(5) 0.043(2) Uani 1 1 d .
C53 C 1.1903(7) 0.1734(6) 0.5914(7) 0.044(2) Uani 1 1 d .
H53A H 1.2724 0.1713 0.5975 0.053 Uiso 1 1 calc R
H53B H 1.1699 0.2110 0.5367 0.053 Uiso 1 1 calc R
C54 C 1.1446(7) 0.0859(5) 0.5727(6) 0.0373(19) Uani 1 1 d .
C55 C 1.2123(8) 0.0208(7) 0.5738(8) 0.050(2) Uani 1 1 d .
H55A H 1.1843 -0.0338 0.5596 0.060 Uiso 1 1 calc R
H55B H 1.2892 0.0285 0.5887 0.060 Uiso 1 1 calc R
C56 C 1.0243(7) 0.0775(6) 0.5500(6) 0.0380(19) Uani 1 1 d .
C57 C 0.8720(7) -0.0266(6) 0.5405(6) 0.041(2) Uani 1 1 d .
C58 C 0.8315(10) -0.0032(8) 0.4386(8) 0.063(3) Uani 1 1 d .
H58A H 0.8893 -0.0169 0.3925 0.095 Uiso 1 1 calc R
H58B H 0.8155 0.0572 0.4358 0.095 Uiso 1 1 calc R
H58C H 0.7637 -0.0349 0.4222 0.095 Uiso 1 1 calc R
C59 C 0.8026(8) 0.0143(7) 0.6204(8) 0.055(3) Uani 1 1 d .
H59A H 0.7974 0.0750 0.6091 0.083 Uiso 1 1 calc R
H59B H 0.8386 0.0039 0.6835 0.083 Uiso 1 1 calc R
H59C H 0.7277 -0.0101 0.6193 0.083 Uiso 1 1 calc R
C60 C 0.8766(9) -0.1199(7) 0.5547(9) 0.059(3) Uani 1 1 d .
H60A H 0.8983 -0.1324 0.6218 0.088 Uiso 1 1 calc R
H60B H 0.9313 -0.1442 0.5114 0.088 Uiso 1 1 calc R
H60C H 0.8032 -0.1442 0.5401 0.088 Uiso 1 1 calc R

loop_
_atom_site_aniso_label
_atom_site_aniso_U_11
_atom_site_aniso_U_22
_atom_site_aniso_U_33
_atom_site_aniso_U_23
_atom_site_aniso_U_13
_atom_site_aniso_U_12
P1 0.0431(12) 0.0285(12) 0.0309(11) -0.0002(9) -0.0001(8) -0.0016(9)
P2 0.0431(11) 0.0297(11) 0.0295(10) -0.0018(9) 0.0010(8) -0.0002(9)
O1 0.056(4) 0.043(4) 0.030(3) 0.003(3) 0.001(2) -0.002(3)
O2 0.058(4) 0.059(4) 0.033(3) 0.004(3) 0.012(3) 0.008(3)
O3 0.039(3) 0.032(3) 0.049(4) -0.013(3) -0.009(2) 0.003(3)
O4 0.059(4) 0.033(4) 0.048(4) -0.001(3) 0.005(3) -0.007(3)
O5 0.040(3) 0.030(3) 0.039(3) -0.005(3) -0.001(2) -0.004(2)
O6 0.053(4) 0.043(4) 0.050(4) 0.000(3) 0.002(3) 0.003(3)
O7 0.080(5) 0.067(5) 0.028(3) 0.005(3) 0.001(3) 0.004(4)
O8 0.048(3) 0.034(3) 0.051(4) -0.007(3) 0.014(3) -0.010(3)
O9 0.065(4) 0.040(4) 0.043(4) -0.005(3) 0.000(3) 0.003(3)
O10 0.041(3) 0.028(3) 0.055(4) -0.005(3) 0.000(3) 0.002(2)
C1 0.033(4) 0.034(5) 0.047(5) 0.003(4) -0.003(3) 0.005(3)
C2 0.048(5) 0.024(4) 0.028(4) 0.017(3) -0.004(3) 0.000(3)
C3 0.050(5) 0.043(6) 0.055(6) -0.009(5) -0.007(4) -0.003(4)
C4 0.034(5) 0.053(6) 0.060(6) 0.019(5) -0.012(4) -0.004(4)
C5 0.045(5) 0.050(6) 0.040(5) 0.016(5) 0.003(4) 0.007(4)
C6 0.035(4) 0.034(5) 0.043(5) 0.006(4) 0.003(3) -0.002(3)
C7 0.042(4) 0.039(5) 0.021(4) -0.009(3) -0.001(3) -0.002(4)
C8 0.043(5) 0.026(5) 0.052(5) -0.003(4) -0.002(4) 0.002(3)
C9 0.056(5) 0.025(4) 0.052(5) -0.003(4) -0.006(4) -0.011(4)
C10 0.040(5) 0.062(7) 0.052(6) -0.020(5) 0.002(4) -0.010(5)
C11 0.030(4) 0.044(6) 0.067(6) 0.003(5) 0.000(4) 0.005(4)
C12 0.053(5) 0.043(6) 0.062(6) 0.008(5) 0.021(4) -0.006(5)
C13 0.044(5) 0.058(6) 0.038(4) -0.003(4) 0.004(3) 0.000(4)
C14 0.053(5) 0.052(6) 0.029(4) 0.006(4) -0.001(3) -0.003(4)
C15 0.045(5) 0.031(5) 0.046(5) 0.006(4) 0.000(4) 0.002(4)
C16 0.044(5) 0.062(7) 0.069(7) 0.007(5) -0.003(5) -0.010(5)
C17 0.037(4) 0.035(5) 0.031(4) 0.000(4) 0.005(3) -0.003(4)
C18 0.050(5) 0.032(5) 0.036(4) 0.001(4) 0.003(4) 0.005(4)
C19 0.051(5) 0.029(5) 0.063(6) -0.001(4) 0.007(4) 0.010(4)
C20 0.047(5) 0.038(5) 0.052(5) 0.016(4) 0.007(4) 0.019(4)
C21 0.032(4) 0.062(6) 0.048(5) -0.014(5) 0.002(3) 0.001(4)
C22 0.042(4) 0.015(4) 0.049(5) 0.003(4) 0.007(3) 0.000(3)
C23 0.045(5) 0.049(6) 0.041(5) -0.027(4) -0.006(4) 0.008(4)
C24 0.039(5) 0.035(5) 0.050(5) -0.011(4) -0.006(4) -0.002(4)
C25 0.043(5) 0.070(7) 0.056(6) -0.042(6) 0.000(4) 0.002(5)
C26 0.052(5) 0.047(6) 0.031(4) 0.002(4) 0.000(4) -0.001(5)
C27 0.039(5) 0.050(6) 0.063(6) -0.006(5) -0.005(4) -0.003(4)
C28 0.057(6) 0.042(6) 0.070(7) 0.004(5) 0.001(5) 0.013(5)
C29 0.090(8) 0.051(7) 0.069(7) -0.001(6) 0.032(6) -0.002(6)
C30 0.032(5) 0.095(11) 0.125(12) -0.043(9) -0.005(6) 0.004(6)
C31 0.035(4) 0.038(5) 0.032(4) 0.000(4) 0.001(3) 0.005(3)
C32 0.044(5) 0.040(6) 0.047(5) 0.001(4) 0.004(4) 0.001(4)
C33 0.047(5) 0.029(5) 0.046(5) 0.003(4) 0.002(4) -0.002(4)
C34 0.040(5) 0.032(5) 0.077(7) 0.007(5) 0.005(4) -0.002(4)
C35 0.052(5) 0.055(7) 0.037(5) 0.026(5) -0.002(4) 0.004(5)
C36 0.040(5) 0.056(6) 0.042(5) 0.009(5) -0.001(4) -0.001(4)
C37 0.037(4) 0.023(4) 0.029(4) 0.007(3) -0.003(3) 0.004(3)
C38 0.070(7) 0.058(7) 0.090(9) 0.016(7) -0.002(6) -0.010(6)
C39 0.071(7) 0.029(5) 0.089(8) -0.001(5) 0.026(6) -0.003(5)
C40 0.129(11) 0.038(6) 0.047(6) -0.006(5) 0.015(6) 0.008(7)
C41 0.044(6) 0.103(11) 0.076(8) 0.008(7) 0.010(5) -0.017(6)
C42 0.059(7) 0.060(8) 0.140(13) 0.020(8) 0.006(7) 0.005(6)
C43 0.087(8) 0.057(7) 0.042(5) -0.022(5) -0.002(5) -0.004(6)
C44 0.080(9) 0.113(13) 0.088(10) -0.057(9) -0.031(7) 0.044(8)
C45 0.057(6) 0.107(11) 0.061(7) 0.035(7) 0.011(5) 0.023(7)
C46 0.067(7) 0.096(10) 0.063(7) -0.018(7) 0.011(6) 0.000(7)
C47 0.044(4) 0.023(4) 0.038(4) 0.003(3) 0.000(3) -0.008(3)
C48 0.055(6) 0.054(6) 0.043(5) 0.007(5) -0.005(4) -0.008(5)
C49 0.063(6) 0.042(5) 0.037(5) -0.001(4) -0.010(4) -0.022(4)
C50 0.049(5) 0.060(7) 0.043(5) -0.001(5) -0.002(4) -0.012(5)
C51 0.054(5) 0.035(5) 0.042(5) -0.005(4) -0.002(4) -0.009(4)
C52 0.035(4) 0.071(7) 0.022(4) 0.005(4) -0.007(3) -0.002(4)
C53 0.036(5) 0.035(5) 0.061(6) -0.005(4) 0.009(4) -0.003(4)
C54 0.053(5) 0.024(4) 0.036(4) -0.004(3) 0.013(4) -0.003(4)
C55 0.040(5) 0.045(6) 0.066(6) 0.001(5) 0.009(4) 0.005(4)
C56 0.049(5) 0.030(5) 0.035(4) -0.004(4) 0.002(3) 0.014(4)
C57 0.045(5) 0.033(5) 0.044(5) 0.004(4) -0.002(4) 0.004(4)
C58 0.079(7) 0.056(7) 0.054(6) 0.000(5) -0.019(5) -0.022(6)
C59 0.043(5) 0.052(6) 0.070(7) -0.018(5) -0.006(5) 0.005(4)
C60 0.065(6) 0.042(6) 0.069(7) 0.004(5) 0.001(5) -0.006(5)

loop_
_atom_type_symbol
_atom_type_description
_atom_type_scat_dispersion_real
_atom_type_scat_dispersion_imag
_atom_type_scat_source
C C 0.0033 0.0016 'International Tables Vol C Tables 4.2.6.8 and 6.1.1.4'
H H 0.0000 0.0000 'International Tables Vol C Tables 4.2.6.8 and 6.1.1.4'
O O 0.0106 0.0060 'International Tables Vol C Tables 4.2.6.8 and 6.1.1.4'
P P 0.1023 0.0942 'International Tables Vol C Tables 4.2.6.8 and 6.1.1.4'

loop_
_geom_angle_atom_site_label_1
_geom_angle_atom_site_label_2
_geom_angle_atom_site_label_3
_geom_angle
O1 P1 C1 108.0(4)
O1 P1 C7 108.7(3)
C1 P1 C7 112.6(4)
O1 P1 C17 107.8(4)
C1 P1 C17 111.4(4)
C7 P1 C17 108.2(4)
O6 P2 C31 107.7(4)
O6 P2 C47 106.0(4)
C31 P2 C47 114.0(4)
O6 P2 C37 109.9(4)
C31 P2 C37 110.1(4)
C47 P2 C37 109.0(4)
C6 O2 H2 109.5
C22 O3 C23 118.2(7)
C26 O5 C27 121.7(7)
C36 O7 H7 109.5
C52 O8 C53 117.7(6)
C56 O10 C57 122.7(6)
C6 C1 C2 115.9(8)
C6 C1 P1 119.3(7)
C2 C1 P1 124.7(7)
C3 C2 C1 124.2(8)
C3 C2 H2A 117.9
C1 C2 H2A 117.9
C2 C3 C4 119.1(10)
C2 C3 H3 120.4
C4 C3 H3 120.4
C5 C4 C3 117.8(10)
C5 C4 H4 121.1
C3 C4 H4 121.1
C4 C5 C6 122.6(9)
C4 C5 H5 118.7
C6 C5 H5 118.7
O2 C6 C1 122.5(8)
O2 C6 C5 117.2(8)
C1 C6 C5 120.3(9)
C15 C7 C8 107.4(7)
C15 C7 C14 108.7(7)
C8 C7 C14 109.5(7)
C15 C7 P1 109.5(6)
C8 C7 P1 107.5(6)
C14 C7 P1 114.1(6)
C9 C8 C7 112.0(7)
C9 C8 H8A 109.2
C7 C8 H8A 109.2
C9 C8 H8B 109.2
C7 C8 H8B 109.2
H8A C8 H8B 107.9
C16 C9 C8 108.7(7)
C16 C9 C10 109.2(8)
C8 C9 C10 106.8(8)
C16 C9 H9 110.7
C8 C9 H9 110.7
C10 C9 H9 110.7
C11 C10 C9 109.7(7)
C11 C10 H10A 109.7
C9 C10 H10A 109.7
C11 C10 H10B 109.7
C9 C10 H10B 109.7
H10A C10 H10B 108.2
C10 C11 C12 113.3(9)
C10 C11 C15 108.0(8)
C12 C11 C15 108.9(7)
C10 C11 H11 108.8
C12 C11 H11 108.8
C15 C11 H11 108.8
C11 C12 C13 109.1(8)
C11 C12 H12A 109.9
C13 C12 H12A 109.9
C11 C12 H12B 109.9
C13 C12 H12B 109.9
H12A C12 H12B 108.3
C16 C13 C14 111.0(8)
C16 C13 C12 110.1(8)
C14 C13 C12 105.7(8)
C16 C13 H13 110.0
C14 C13 H13 110.0
C12 C13 H13 110.0
C13 C14 C7 108.8(7)
C13 C14 H14A 109.9
C7 C14 H14A 109.9
C13 C14 H14B 109.9
C7 C14 H14B 109.9
H14A C14 H14B 108.3
C7 C15 C11 109.7(7)
C7 C15 H15A 109.7
C11 C15 H15A 109.7
C7 C15 H15B 109.7
C11 C15 H15B 109.7
H15A C15 H15B 108.2
C13 C16 C9 113.3(9)
C13 C16 H16A 108.9
C9 C16 H16A 108.9
C13 C16 H16B 108.9
C9 C16 H16B 108.9
H16A C16 H16B 107.7
C18 C17 C22 118.4(8)
C18 C17 P1 113.8(6)
C22 C17 P1 127.8(6)
C17 C18 C19 122.9(9)
C17 C18 H18 118.5
C19 C18 H18 118.5
C18 C19 C20 117.8(8)
C18 C19 H19 121.1
C20 C19 H19 121.1
C19 C20 C21 121.6(8)
C19 C20 H20 119.2
C21 C20 H20 119.2
C20 C21 C22 118.8(8)
C20 C21 H21 120.6
C22 C21 H21 120.6
O3 C22 C21 123.7(8)
O3 C22 C17 115.9(7)
C21 C22 C17 120.4(8)
O3 C23 C24 108.3(7)
O3 C23 H23A 110.0
C24 C23 H23A 110.0
O3 C23 H23B 110.0
C24 C23 H23B 110.0
H23A C23 H23B 108.4
C25 C24 C23 123.4(8)
C25 C24 C26 121.9(9)
C23 C24 C26 114.5(8)
C24 C25 H25A 120.0
C24 C25 H25B 120.0
H25A C25 H25B 120.0
O4 C26 O5 125.7(9)
O4 C26 C24 123.3(9)
O5 C26 C24 111.1(8)
O5 C27 C30 111.7(9)
O5 C27 C29 108.6(8)
C30 C27 C29 115.4(11)
O5 C27 C28 103.3(8)
C30 C27 C28 109.6(10)
C29 C27 C28 107.6(9)
C27 C28 H28A 109.5
C27 C28 H28B 109.5
H28A C28 H28B 109.5
C27 C28 H28C 109.5
H28A C28 H28C 109.5
H28B C28 H28C 109.5
C27 C29 H29A 109.5
C27 C29 H29B 109.5
H29A C29 H29B 109.5
C27 C29 H29C 109.5
H29A C29 H29C 109.5
H29B C29 H29C 109.5
C27 C30 H30A 109.5
C27 C30 H30B 109.5
H30A C30 H30B 109.5
C27 C30 H30C 109.5
H30A C30 H30C 109.5
H30B C30 H30C 109.5
C32 C31 C36 118.6(9)
C32 C31 P2 123.9(7)
C36 C31 P2 117.5(7)
C31 C32 C33 122.4(9)
C31 C32 H32 118.8
C33 C32 H32 118.8
C34 C33 C32 119.0(9)
C34 C33 H33 120.5
C32 C33 H33 120.5
C35 C34 C33 120.8(9)
C35 C34 H34 119.6
C33 C34 H34 119.6
C34 C35 C36 120.1(9)
C34 C35 H35 119.9
C36 C35 H35 119.9
O7 C36 C35 116.6(9)
O7 C36 C31 124.3(9)
C35 C36 C31 119.1(9)
C45 C37 C44 108.3(10)
C45 C37 C38 110.7(9)
C44 C37 C38 107.6(10)
C45 C37 P2 106.5(6)
C44 C37 P2 115.2(7)
C38 C37 P2 108.5(6)
C37 C38 C39 109.7(9)
C37 C38 H38A 109.7
C39 C38 H38A 109.7
C37 C38 H38B 109.7
C39 C38 H38B 109.7
H38A C38 H38B 108.2
C46 C39 C40 114.0(10)
C46 C39 C38 103.5(10)
C40 C39 C38 100.1(11)
C46 C39 H39 112.7
C40 C39 H39 112.7
C38 C39 H39 112.7
C41 C40 C39 114.7(10)
C41 C40 H40A 108.6
C39 C40 H40A 108.6
C41 C40 H40B 108.6
C39 C40 H40B 108.6
H40A C40 H40B 107.6
C40 C41 C42 116.9(11)
C40 C41 C45 107.6(10)
C42 C41 C45 98.0(12)
C40 C41 H41 111.2
C42 C41 H41 111.2
C45 C41 H41 111.2
C41 C42 C43 112.2(10)
C41 C42 H42A 109.2
C43 C42 H42A 109.2
C41 C42 H42B 109.2
C43 C42 H42B 109.2
H42A C42 H42B 107.9
C46 C43 C42 114.0(11)
C46 C43 C44 103.8(12)
C42 C43 C44 105.4(10)
C46 C43 H43 111.1
C42 C43 H43 111.1
C44 C43 H43 111.1
C37 C44 C43 110.8(10)
C37 C44 H44A 109.5
C43 C44 H44A 109.5
C37 C44 H44B 109.5
C43 C44 H44B 109.5
H44A C44 H44B 108.1
C37 C45 C41 109.5(8)
C37 C45 H45A 109.8
C41 C45 H45A 109.8
C37 C45 H45B 109.8
C41 C45 H45B 109.8
H45A C45 H45B 108.2
C43 C46 C39 118.0(11)
C43 C46 H46A 107.8
C39 C46 H46A 107.8
C43 C46 H46B 107.8
C39 C46 H46B 107.8
H46A C46 H46B 107.1
C48 C47 C52 118.1(8)
C48 C47 P2 115.5(7)
C52 C47 P2 126.4(7)
C47 C48 C49 124.5(10)
C47 C48 H48 117.7
C49 C48 H48 117.7
C48 C49 C50 117.6(9)
C48 C49 H49 121.2
C50 C49 H49 121.2
C49 C50 C51 120.5(9)
C49 C50 H50 119.8
C51 C50 H50 119.8
C52 C51 C50 120.7(9)
C52 C51 H51 119.6
C50 C51 H51 119.6
O8 C52 C51 124.8(8)
O8 C52 C47 116.5(7)
C51 C52 C47 118.6(8)
O8 C53 C54 108.8(7)
O8 C53 H53A 109.9
C54 C53 H53A 109.9
O8 C53 H53B 109.9
C54 C53 H53B 109.9
H53A C53 H53B 108.3
C55 C54 C56 122.2(8)
C55 C54 C53 119.8(9)
C56 C54 C53 117.9(8)
C54 C55 H55A 120.0
C54 C55 H55B 120.0
H55A C55 H55B 120.0
O9 C56 O10 126.7(8)
O9 C56 C54 121.2(9)
O10 C56 C54 112.1(7)
O10 C57 C60 102.2(7)
O10 C57 C58 111.2(8)
C60 C57 C58 111.9(9)
O10 C57 C59 107.7(7)
C60 C57 C59 110.0(9)
C58 C57 C59 113.2(9)
C57 C58 H58A 109.5
C57 C58 H58B 109.5
H58A C58 H58B 109.5
C57 C58 H58C 109.5
H58A C58 H58C 109.5
H58B C58 H58C 109.5
C57 C59 H59A 109.5
C57 C59 H59B 109.5
H59A C59 H59B 109.5
C57 C59 H59C 109.5
H59A C59 H59C 109.5
H59B C59 H59C 109.5
C57 C60 H60A 109.5
C57 C60 H60B 109.5
H60A C60 H60B 109.5
C57 C60 H60C 109.5
H60A C60 H60C 109.5
H60B C60 H60C 109.5

loop_
_geom_bond_atom_site_label_1
_geom_bond_atom_site_label_2
_geom_bond_distance
P1 O1 1.514(6)
P1 C1 1.799(10)
P1 C7 1.815(8)
P1 C17 1.822(8)
P2 O6 1.473(7)
P2 C31 1.819(10)
P2 C47 1.822(8)
P2 C37 1.857(7)
O2 C6 1.355(11)
O2 H2 0.8400
O3 C22 1.353(10)
O3 C23 1.464(10)
O4 C26 1.193(11)
O5 C26 1.338(12)
O5 C27 1.442(11)
O7 C36 1.325(13)
O7 H7 0.8400
O8 C52 1.373(12)
O8 C53 1.428(11)
O9 C56 1.226(11)
O10 C56 1.334(11)
O10 C57 1.480(11)
C1 C6 1.390(13)
C1 C2 1.406(13)
C2 C3 1.380(14)
C2 H2A 0.9500
C3 C4 1.401(15)
C3 H3 0.9500
C4 C5 1.379(16)
C4 H4 0.9500
C5 C6 1.408(14)
C5 H5 0.9500
C7 C15 1.538(12)
C7 C8 1.540(13)
C7 C14 1.578(11)
C8 C9 1.538(13)
C8 H8A 0.9900
C8 H8B 0.9900
C9 C16 1.519(14)
C9 C10 1.557(14)
C9 H9 1.0000
C10 C11 1.508(15)
C10 H10A 0.9900
C10 H10B 0.9900
C11 C12 1.511(15)
C11 C15 1.567(13)
C11 H11 1.0000
C12 C13 1.581(15)
C12 H12A 0.9900
C12 H12B 0.9900
C13 C16 1.478(16)
C13 C14 1.569(13)
C13 H13 1.0000
C14 H14A 0.9900
C14 H14B 0.9900
C15 H15A 0.9900
C15 H15B 0.9900
C16 H16A 0.9900
C16 H16B 0.9900
C17 C18 1.378(12)
C17 C22 1.408(12)
C18 C19 1.383(13)
C18 H18 0.9500
C19 C20 1.395(15)
C19 H19 0.9500
C20 C21 1.395(14)
C20 H20 0.9500
C21 C22 1.399(13)
C21 H21 0.9500
C23 C24 1.491(13)
C23 H23A 0.9900
C23 H23B 0.9900
C24 C25 1.278(15)
C24 C26 1.494(13)
C25 H25A 0.9500
C25 H25B 0.9500
C27 C30 1.480(16)
C27 C29 1.540(16)
C27 C28 1.565(15)
C28 H28A 0.9800
C28 H28B 0.9800
C28 H28C 0.9800
C29 H29A 0.9800
C29 H29B 0.9800
C29 H29C 0.9800
C30 H30A 0.9800
C30 H30B 0.9800
C30 H30C 0.9800
C31 C32 1.370(13)
C31 C36 1.423(13)
C32 C33 1.388(14)
C32 H32 0.9500
C33 C34 1.385(14)
C33 H33 0.9500
C34 C35 1.379(16)
C34 H34 0.9500
C35 C36 1.410(15)
C35 H35 0.9500
C37 C45 1.533(13)
C37 C44 1.534(15)
C37 C38 1.546(14)
C38 C39 1.646(18)
C38 H38A 0.9900
C38 H38B 0.9900
C39 C46 1.501(18)
C39 C40 1.506(16)
C39 H39 1.0000
C40 C41 1.454(18)
C40 H40A 0.9900
C40 H40B 0.9900
C41 C42 1.52(2)
C41 C45 1.634(17)
C41 H41 1.0000
C42 C43 1.545(18)
C42 H42A 0.9900
C42 H42B 0.9900
C43 C46 1.396(19)
C43 C44 1.561(17)
C43 H43 1.0000
C44 H44A 0.9900
C44 H44B 0.9900
C45 H45A 0.9900
C45 H45B 0.9900
C46 H46A 0.9900
C46 H46B 0.9900
C47 C48 1.357(14)
C47 C52 1.426(12)
C48 C49 1.358(14)
C48 H48 0.9500
C49 C50 1.385(14)
C49 H49 0.9500
C50 C51 1.398(14)
C50 H50 0.9500
C51 C52 1.373(13)
C51 H51 0.9500
C53 C54 1.516(13)
C53 H53A 0.9900
C53 H53B 0.9900
C54 C55 1.318(13)
C54 C56 1.479(13)
C55 H55A 0.9500
C55 H55B 0.9500
C57 C60 1.497(15)
C57 C58 1.529(14)
C57 C59 1.547(13)
C58 H58A 0.9800
C58 H58B 0.9800
C58 H58C 0.9800
C59 H59A 0.9800
C59 H59B 0.9800
C59 H59C 0.9800
C60 H60A 0.9800
C60 H60B 0.9800
C60 H60C 0.9800

loop_
_geom_hbond_atom_site_label_D
_geom_hbond_atom_site_label_H
_geom_hbond_atom_site_label_A
_geom_hbond_distance_DH
_geom_hbond_distance_HA
_geom_hbond_distance_DA
_geom_hbond_angle_DHA
O2 H2 O1 0.84 1.75 2.538(9) 156.3
O7 H7 O6 0.84 1.72 2.516(10) 156.9

loop_
_geom_torsion_atom_site_label_1
_geom_torsion_atom_site_label_2
_geom_torsion_atom_site_label_3
_geom_torsion_atom_site_label_4
_geom_torsion
O1 P1 C1 C6 -13.7(8)
C7 P1 C1 C6 -133.7(6)
C17 P1 C1 C6 104.5(7)
O1 P1 C1 C2 166.5(7)
C7 P1 C1 C2 46.4(8)
C17 P1 C1 C2 -75.3(8)
C6 C1 C2 C3 -2.8(12)
P1 C1 C2 C3 177.0(7)
C1 C2 C3 C4 1.9(14)
C2 C3 C4 C5 0.2(13)
C3 C4 C5 C6 -1.3(13)
C2 C1 C6 O2 -178.1(8)
P1 C1 C6 O2 2.0(11)
C2 C1 C6 C5 1.7(12)
P1 C1 C6 C5 -178.2(7)
C4 C5 C6 O2 -179.9(8)
C4 C5 C6 C1 0.3(14)
O1 P1 C7 C15 -75.8(6)
C1 P1 C7 C15 43.9(7)
C17 P1 C7 C15 167.4(6)
O1 P1 C7 C8 40.5(7)
C1 P1 C7 C8 160.2(6)
C17 P1 C7 C8 -76.3(6)
O1 P1 C7 C14 162.1(6)
C1 P1 C7 C14 -78.2(7)
C17 P1 C7 C14 45.4(7)
C15 C7 C8 C9 -60.2(9)
C14 C7 C8 C9 57.6(9)
P1 C7 C8 C9 -177.9(6)
C7 C8 C9 C16 -57.1(10)
C7 C8 C9 C10 60.5(9)
C16 C9 C10 C11 55.5(11)
C8 C9 C10 C11 -61.8(10)
C9 C10 C11 C12 -57.5(10)
C9 C10 C11 C15 63.3(10)
C10 C11 C12 C13 56.3(10)
C15 C11 C12 C13 -64.0(10)
C11 C12 C13 C16 -54.8(10)
C11 C12 C13 C14 65.1(10)
C16 C13 C14 C7 56.3(10)
C12 C13 C14 C7 -63.0(10)
C15 C7 C14 C13 61.7(9)
C8 C7 C14 C13 -55.4(10)
P1 C7 C14 C13 -175.8(6)
C8 C7 C15 C11 59.4(9)
C14 C7 C15 C11 -58.9(9)
P1 C7 C15 C11 175.8(6)
C10 C11 C15 C7 -62.5(10)
C12 C11 C15 C7 61.0(10)
C14 C13 C16 C9 -58.9(11)
C12 C13 C16 C9 57.7(11)
C8 C9 C16 C13 58.0(11)
C10 C9 C16 C13 -58.1(11)
O1 P1 C17 C18 -15.5(7)
C1 P1 C17 C18 -133.9(7)
C7 P1 C17 C18 101.8(6)
O1 P1 C17 C22 166.4(7)
C1 P1 C17 C22 48.1(8)
C7 P1 C17 C22 -76.2(8)
C22 C17 C18 C19 1.4(13)
P1 C17 C18 C19 -176.8(7)
C17 C18 C19 C20 0.2(14)
C18 C19 C20 C21 -1.9(14)
C19 C20 C21 C22 2.0(14)
C23 O3 C22 C21 -2.9(12)
C23 O3 C22 C17 177.6(8)
C20 C21 C22 O3 -179.8(8)
C20 C21 C22 C17 -0.3(13)
C18 C17 C22 O3 178.2(7)
P1 C17 C22 O3 -3.9(11)
C18 C17 C22 C21 -1.3(12)
P1 C17 C22 C21 176.6(7)
C22 O3 C23 C24 166.6(7)
O3 C23 C24 C25 -112.6(11)
O3 C23 C24 C26 72.1(10)
C27 O5 C26 O4 -2.4(13)
C27 O5 C26 C24 177.2(7)
C25 C24 C26 O4 -162.2(10)
C23 C24 C26 O4 13.2(12)
C25 C24 C26 O5 18.2(13)
C23 C24 C26 O5 -166.4(7)
C26 O5 C27 C30 -63.4(13)
C26 O5 C27 C29 64.8(11)
C26 O5 C27 C28 178.8(8)
O6 P2 C31 C32 179.9(7)
C47 P2 C31 C32 -62.8(8)
C37 P2 C31 C32 60.1(8)
O6 P2 C31 C36 0.0(8)
C47 P2 C31 C36 117.4(7)
C37 P2 C31 C36 -119.8(7)
C36 C31 C32 C33 -1.0(13)
P2 C31 C32 C33 179.2(7)
C31 C32 C33 C34 1.6(14)
C32 C33 C34 C35 -0.6(14)
C33 C34 C35 C36 -1.0(14)
C34 C35 C36 O7 -178.6(9)
C34 C35 C36 C31 1.5(14)
C32 C31 C36 O7 179.5(9)
P2 C31 C36 O7 -0.6(12)
C32 C31 C36 C35 -0.6(13)
P2 C31 C36 C35 179.3(7)
O6 P2 C37 C45 -32.5(9)
C31 P2 C37 C45 85.9(8)
C47 P2 C37 C45 -148.4(8)
O6 P2 C37 C44 -152.7(10)
C31 P2 C37 C44 -34.2(10)
C47 P2 C37 C44 91.5(10)
O6 P2 C37 C38 86.7(8)
C31 P2 C37 C38 -154.9(7)
C47 P2 C37 C38 -29.2(8)
C45 C37 C38 C39 -61.0(12)
C44 C37 C38 C39 57.3(12)
P2 C37 C38 C39 -177.5(8)
C37 C38 C39 C46 -54.1(13)
C37 C38 C39 C40 63.7(12)
C46 C39 C40 C41 39.5(17)
C38 C39 C40 C41 -70.2(13)
C39 C40 C41 C42 -41.7(17)
C39 C40 C41 C45 67.2(15)
C40 C41 C42 C43 43.2(16)
C45 C41 C42 C43 -71.3(12)
C41 C42 C43 C46 -44.4(15)
C41 C42 C43 C44 68.8(14)
C45 C37 C44 C43 57.8(15)
C38 C37 C44 C43 -61.9(14)
P2 C37 C44 C43 176.9(9)
C46 C43 C44 C37 63.3(15)
C42 C43 C44 C37 -56.8(16)
C44 C37 C45 C41 -64.6(14)
C38 C37 C45 C41 53.2(14)
P2 C37 C45 C41 171.0(9)
C40 C41 C45 C37 -53.5(15)
C42 C41 C45 C37 68.0(13)
C42 C43 C46 C39 46.1(16)
C44 C43 C46 C39 -68.0(13)
C40 C39 C46 C43 -43.5(17)
C38 C39 C46 C43 64.1(13)
O6 P2 C47 C48 -10.3(8)
C31 P2 C47 C48 -128.5(7)
C37 P2 C47 C48 108.0(7)
O6 P2 C47 C52 170.7(8)
C31 P2 C47 C52 52.4(9)
C37 P2 C47 C52 -71.0(8)
C52 C47 C48 C49 0.5(15)
P2 C47 C48 C49 -178.7(8)
C47 C48 C49 C50 0.1(16)
C48 C49 C50 C51 -1.1(16)
C49 C50 C51 C52 1.4(16)
C53 O8 C52 C51 -1.5(13)
C53 O8 C52 C47 179.6(8)
C50 C51 C52 O8 -179.7(9)
C50 C51 C52 C47 -0.8(14)
C48 C47 C52 O8 178.9(8)
P2 C47 C52 O8 -2.1(12)
C48 C47 C52 C51 -0.1(13)
P2 C47 C52 C51 178.9(7)
C52 O8 C53 C54 161.5(8)
O8 C53 C54 C55 -115.7(9)
O8 C53 C54 C56 66.7(10)
C57 O10 C56 O9 -2.9(13)
C57 O10 C56 C54 178.5(7)
C55 C54 C56 O9 -161.5(9)
C53 C54 C56 O9 16.0(12)
C55 C54 C56 O10 17.1(12)
C53 C54 C56 O10 -165.4(7)
C56 O10 C57 C60 178.6(8)
C56 O10 C57 C58 59.0(11)
C56 O10 C57 C59 -65.5(10)
